data_7013567
loop_
_publ_author_name
'Leaver, Stewart A.'
'Palaniandavar, Mallayan'
'Kilner, Colin A.'
'Halcrow, Malcolm A.'

_publ_section_title
;
 A new synthesis of bis(2-{pyrid-2-yl}ethyl)amine (LH) from
 bis(2-{pyrid-2-yl}ethyl)hydroxylamine (LOH), and the copper-dependent
 reduction of LOH to LHElectronic supplementary information (ESI)
 available: Full synthetic procedures and analytical data for the
 compounds in this study. See
 http://www.rsc.org/suppdata/dt/b3/b310144d/
;
_journal_issue 22
_journal_name_full 'Dalton Transactions'
_journal_page_first 4224
_journal_paper_doi 10.1039/b310144d
_journal_year 2003
_chemical_formula_moiety 'C14 H17 Cl2 Cu N3'
_chemical_formula_sum 'C14 H17 Cl2 Cu N3'
_chemical_formula_weight 361.75
_chemical_name_common (Bis(2-(pyridin-2-yl)ethyl)amine)dichlorocopper(ii)
_chemical_name_systematic
;
[Bis(2-{pyridin-2-yl}ethyl)amine]dichlorocopper(II)
;
_space_group_IT_number 14
_symmetry_cell_setting monoclinic
_symmetry_space_group_name_Hall '-P 2ybc'
_symmetry_space_group_name_H-M 'P 1 21/c 1'
_atom_sites_solution_hydrogens geom
_atom_sites_solution_primary direct
_atom_sites_solution_secondary difmap
_audit_creation_method SHELXL-97
_cell_angle_alpha 90.00
_cell_angle_beta 104.4294(5)
_cell_angle_gamma 90.00
_cell_formula_units_Z 8
_cell_length_a 28.1563(4)
_cell_length_b 7.7451(1)
_cell_length_c 14.2271(2)
_cell_measurement_reflns_used 45081
_cell_measurement_temperature 150(2)
_cell_measurement_theta_max 26.00
_cell_measurement_theta_min 2.24
_cell_volume 3004.68(7)
_computing_cell_refinement 'DENZO-SMN (Otwinowski & Minor, 1997)'
_computing_data_collection 'COLLECT (Nonius, 1999)'
_computing_data_reduction 'DENZO-SMN (Otwinowski & Minor, 1997)'
_computing_molecular_graphics 'ORTEX (McArdle, 1995)'
_computing_publication_material 'local program'
_computing_structure_refinement 'SHELXL-97 (Sheldrick, 1997)'
_computing_structure_solution 'SHELXS-97 (Sheldrick, 1990)'
_diffrn_ambient_temperature 150(2)
_diffrn_detector_area_resol_mean 9.091
_diffrn_measured_fraction_theta_full 0.998
_diffrn_measured_fraction_theta_max 0.998
_diffrn_measurement_device_type 'Nonius KappaCCD diffractometer'
_diffrn_measurement_method 'Area detector scans'
_diffrn_radiation_monochromator graphite
_diffrn_radiation_source 'fine-focus sealed tube'
_diffrn_radiation_type MoK\a
_diffrn_radiation_wavelength 0.71073
_diffrn_reflns_av_R_equivalents 0.1066
_diffrn_reflns_av_sigmaI/netI 0.0494
_diffrn_reflns_limit_h_max 34
_diffrn_reflns_limit_h_min -34
_diffrn_reflns_limit_k_max 9
_diffrn_reflns_limit_k_min -9
_diffrn_reflns_limit_l_max 17
_diffrn_reflns_limit_l_min -17
_diffrn_reflns_number 45081
_diffrn_reflns_theta_full 26.00
_diffrn_reflns_theta_max 26.00
_diffrn_reflns_theta_min 2.24
_exptl_absorpt_coefficient_mu 1.802
_exptl_absorpt_correction_T_max 0.8996
_exptl_absorpt_correction_T_min 0.7614
_exptl_absorpt_correction_type multi-scan
_exptl_absorpt_process_details
;
Using multiple and symmetry-related data measurements via the program SORTAV
See R.H. Blessing, Acta Cryst (1995), A51, 33-38
;
_exptl_crystal_colour Blue
_exptl_crystal_density_diffrn 1.599
_exptl_crystal_density_method 'not measured'
_exptl_crystal_description Block
_exptl_crystal_F_000 1480
_exptl_crystal_size_max 0.16
_exptl_crystal_size_mid 0.09
_exptl_crystal_size_min 0.06
_refine_diff_density_max 1.442
_refine_diff_density_min -0.909
_refine_diff_density_rms 0.192
_refine_ls_extinction_method none
_refine_ls_goodness_of_fit_ref 1.218
_refine_ls_hydrogen_treatment constr
_refine_ls_matrix_type full
_refine_ls_number_parameters 361
_refine_ls_number_reflns 5887
_refine_ls_number_restraints 0
_refine_ls_restrained_S_all 1.218
_refine_ls_R_factor_all 0.0794
_refine_ls_R_factor_gt 0.0677
_refine_ls_shift/su_max 0.001
_refine_ls_shift/su_mean 0.000
_refine_ls_structure_factor_coef Fsqd
_refine_ls_weighting_details 'calc w=1/[\s^2^(Fo^2^)+(0.0242P)^2^+24.5644P] where P=(Fo^2^+2Fc^2^)/3'
_refine_ls_weighting_scheme calc
_refine_ls_wR_factor_gt 0.1592
_refine_ls_wR_factor_ref 0.1655
_reflns_number_gt 5099
_reflns_number_total 5887
_reflns_threshold_expression >2sigma(I)
_cod_data_source_file b310144d.txt
_cod_data_source_block mp4
_cod_depositor_comments
;
The following automatic conversions were performed:
'_symmetry_cell_setting' value 'Monoclinic' changed to 'monoclinic'
according to '/home/saulius/struct/CIF-dictionaries/cif_core.dic'
dictionary named 'cif_core.dic' version 2.4.1 from 2010-06-29.

Automatic conversion script
Id: cif_fix_enum 1527 2010-12-29 10:47:43Z saulius 
;
_cod_original_cell_volume 3004.69(7)
_cod_original_sg_symbol_H-M 'P 21/c'
_cod_database_code 7013567

loop_
_symmetry_equiv_pos_as_xyz
'x, y, z'
'-x, y+1/2, -z+1/2'
'-x, -y, -z'
'x, -y-1/2, z-1/2'

loop_
_atom_site_label
_atom_site_type_symbol
_atom_site_fract_x
_atom_site_fract_y
_atom_site_fract_z
_atom_site_U_iso_or_equiv
_atom_site_adp_type
_atom_site_occupancy
_atom_site_symmetry_multiplicity
_atom_site_calc_flag
_atom_site_refinement_flags
_atom_site_disorder_assembly
_atom_site_disorder_group
Cu1 Cu 0.38165(3) 0.24680(10) 0.29835(5) 0.02281(19) Uani 1 1 d . . .
N2 N 0.3875(2) 0.1163(8) 0.1764(4) 0.0396(14) Uani 1 1 d . . .
H2 H 0.3754 0.1926 0.1255 0.048 Uiso 1 1 calc R . .
C3 C 0.4368(3) 0.0728(10) 0.1679(5) 0.0402(17) Uani 1 1 d . . .
H3A H 0.4537 0.1807 0.1577 0.048 Uiso 1 1 calc R . .
H3B H 0.4339 -0.0001 0.1096 0.048 Uiso 1 1 calc R . .
C4 C 0.4682(3) -0.0203(9) 0.2539(5) 0.0341(15) Uani 1 1 d . . .
H4A H 0.4496 -0.1207 0.2689 0.041 Uiso 1 1 calc R . .
H4B H 0.4976 -0.0654 0.2357 0.041 Uiso 1 1 calc R . .
C5 C 0.4848(2) 0.0859(8) 0.3439(5) 0.0285(13) Uani 1 1 d . . .
N6 N 0.45240(18) 0.1947(7) 0.3698(4) 0.0241(11) Uani 1 1 d . . .
C7 C 0.4682(2) 0.2863(9) 0.4517(4) 0.0279(13) Uani 1 1 d . . .
H7 H 0.4459 0.3640 0.4698 0.033 Uiso 1 1 calc R . .
C8 C 0.5152(2) 0.2737(9) 0.5114(4) 0.0305(14) Uani 1 1 d . . .
H8 H 0.5243 0.3381 0.5700 0.037 Uiso 1 1 calc R . .
C9 C 0.5481(2) 0.1666(9) 0.4843(5) 0.0336(15) Uani 1 1 d . . .
H9 H 0.5808 0.1571 0.5228 0.040 Uiso 1 1 calc R . .
C10 C 0.5328(2) 0.0730(9) 0.4000(5) 0.0332(15) Uani 1 1 d . . .
H10 H 0.5553 -0.0013 0.3799 0.040 Uiso 1 1 calc R . .
C11 C 0.3535(3) -0.0401(9) 0.1542(5) 0.0433(18) Uani 1 1 d . . .
H11A H 0.3731 -0.1463 0.1732 0.052 Uiso 1 1 calc R . .
H11B H 0.3388 -0.0456 0.0834 0.052 Uiso 1 1 calc R . .
C12 C 0.3123(3) -0.0353(11) 0.2069(6) 0.051(2) Uani 1 1 d . . .
H12A H 0.2893 -0.1318 0.1834 0.062 Uiso 1 1 calc R . .
H12B H 0.3265 -0.0524 0.2773 0.062 Uiso 1 1 calc R . .
C13 C 0.2843(3) 0.1324(10) 0.1915(5) 0.0374(16) Uani 1 1 d . . .
N14 N 0.31056(19) 0.2740(7) 0.2238(4) 0.0278(11) Uani 1 1 d . . .
C15 C 0.2881(2) 0.4291(10) 0.2058(5) 0.0349(15) Uani 1 1 d . . .
H15 H 0.3066 0.5305 0.2279 0.042 Uiso 1 1 calc R . .
C16 C 0.2391(3) 0.4460(12) 0.1563(5) 0.0454(19) Uani 1 1 d . . .
H16 H 0.2243 0.5568 0.1445 0.055 Uiso 1 1 calc R . .
C17 C 0.2128(3) 0.3012(14) 0.1251(5) 0.053(2) Uani 1 1 d . . .
H17 H 0.1792 0.3098 0.0917 0.063 Uiso 1 1 calc R . .
C18 C 0.2352(3) 0.1398(13) 0.1421(6) 0.050(2) Uani 1 1 d . . .
H18 H 0.2173 0.0374 0.1204 0.060 Uiso 1 1 calc R . .
Cl19 Cl 0.35541(6) 0.2162(2) 0.44426(11) 0.0332(4) Uani 1 1 d . . .
Cl20 Cl 0.40148(6) 0.5486(2) 0.28350(12) 0.0369(4) Uani 1 1 d . . .
Cu21 Cu 0.11723(2) 0.72664(9) 0.41809(5) 0.02177(19) Uani 1 1 d . . .
N22 N 0.1097(2) 0.6031(7) 0.2870(4) 0.0304(12) Uani 1 1 d . . .
H22 H 0.1231 0.6789 0.2500 0.037 Uiso 1 1 calc R . .
C23 C 0.0591(2) 0.5726(9) 0.2289(5) 0.0308(14) Uani 1 1 d . . .
H23A H 0.0603 0.5041 0.1709 0.037 Uiso 1 1 calc R . .
H23B H 0.0438 0.6851 0.2063 0.037 Uiso 1 1 calc R . .
C24 C 0.0275(2) 0.4798(8) 0.2833(5) 0.0286(13) Uani 1 1 d . . .
H24A H 0.0456 0.3776 0.3155 0.034 Uiso 1 1 calc R . .
H24B H -0.0022 0.4375 0.2361 0.034 Uiso 1 1 calc R . .
C25 C 0.0118(2) 0.5872(8) 0.3591(4) 0.0244(12) Uani 1 1 d . . .
N26 N 0.04545(18) 0.6900(7) 0.4180(3) 0.0243(11) Uani 1 1 d . . .
C27 C 0.0304(2) 0.7842(8) 0.4846(4) 0.0262(13) Uani 1 1 d . . .
H27 H 0.0534 0.8594 0.5249 0.031 Uiso 1 1 calc R . .
C28 C -0.0164(2) 0.7779(9) 0.4976(4) 0.0283(13) Uani 1 1 d . . .
H28 H -0.0251 0.8451 0.5466 0.034 Uiso 1 1 calc R . .
C29 C -0.0503(2) 0.6721(9) 0.4381(5) 0.0309(14) Uani 1 1 d . . .
H29 H -0.0829 0.6648 0.4456 0.037 Uiso 1 1 calc R . .
C30 C -0.0364(2) 0.5771(8) 0.3676(5) 0.0295(14) Uani 1 1 d . . .
H30 H -0.0595 0.5052 0.3250 0.035 Uiso 1 1 calc R . .
C31 C 0.1397(3) 0.4396(9) 0.2922(5) 0.0360(15) Uani 1 1 d . . .
H31A H 0.1555 0.4374 0.2373 0.043 Uiso 1 1 calc R . .
H31B H 0.1177 0.3382 0.2859 0.043 Uiso 1 1 calc R . .
C32 C 0.1790(3) 0.4274(9) 0.3874(5) 0.0396(16) Uani 1 1 d . . .
H32A H 0.1630 0.4141 0.4415 0.047 Uiso 1 1 calc R . .
H32B H 0.1992 0.3232 0.3860 0.047 Uiso 1 1 calc R . .
C33 C 0.2118(2) 0.5828(9) 0.4058(5) 0.0321(14) Uani 1 1 d . . .
N34 N 0.18915(18) 0.7331(7) 0.4161(4) 0.0260(11) Uani 1 1 d . . .
C35 C 0.2148(2) 0.8808(10) 0.4271(5) 0.0365(16) Uani 1 1 d . . .
H35 H 0.1988 0.9867 0.4331 0.044 Uiso 1 1 calc R . .
C36 C 0.2646(3) 0.8812(13) 0.4299(6) 0.050(2) Uani 1 1 d . . .
H36 H 0.2826 0.9862 0.4380 0.060 Uiso 1 1 calc R . .
C37 C 0.2874(3) 0.7263(13) 0.4207(5) 0.051(2) Uani 1 1 d . . .
H37 H 0.3213 0.7239 0.4222 0.061 Uiso 1 1 calc R . .
C38 C 0.2609(3) 0.5764(11) 0.4095(5) 0.0404(17) Uani 1 1 d . . .
H38 H 0.2763 0.4690 0.4042 0.048 Uiso 1 1 calc R . .
Cl39 Cl 0.14258(5) 0.7009(2) 0.58934(11) 0.0315(4) Uani 1 1 d . . .
Cl40 Cl 0.10201(6) 1.0338(2) 0.38342(12) 0.0342(4) Uani 1 1 d . . .

loop_
_atom_site_aniso_label
_atom_site_aniso_U_11
_atom_site_aniso_U_22
_atom_site_aniso_U_33
_atom_site_aniso_U_23
_atom_site_aniso_U_13
_atom_site_aniso_U_12
Cu1 0.0219(4) 0.0236(4) 0.0223(4) -0.0008(3) 0.0043(3) 0.0000(3)
N2 0.046(3) 0.037(3) 0.034(3) -0.002(3) 0.006(3) -0.002(3)
C3 0.047(4) 0.040(4) 0.037(4) -0.006(3) 0.016(3) 0.006(3)
C4 0.040(4) 0.023(3) 0.042(4) -0.004(3) 0.013(3) 0.002(3)
C5 0.031(3) 0.021(3) 0.035(3) 0.003(3) 0.011(3) 0.002(3)
N6 0.024(2) 0.022(3) 0.026(3) 0.004(2) 0.006(2) 0.003(2)
C7 0.024(3) 0.034(4) 0.025(3) 0.000(3) 0.006(2) -0.002(3)
C8 0.029(3) 0.035(4) 0.025(3) 0.005(3) 0.003(3) -0.004(3)
C9 0.026(3) 0.032(4) 0.040(4) 0.011(3) 0.003(3) 0.000(3)
C10 0.027(3) 0.029(3) 0.045(4) 0.007(3) 0.011(3) 0.006(3)
C11 0.061(5) 0.025(4) 0.039(4) -0.005(3) 0.003(3) 0.000(3)
C12 0.066(5) 0.044(5) 0.041(4) 0.000(4) 0.007(4) -0.023(4)
C13 0.036(4) 0.046(4) 0.029(3) -0.005(3) 0.006(3) -0.015(3)
N14 0.026(3) 0.033(3) 0.024(3) -0.002(2) 0.005(2) -0.004(2)
C15 0.026(3) 0.042(4) 0.035(4) -0.005(3) 0.004(3) 0.005(3)
C16 0.029(4) 0.068(6) 0.038(4) -0.004(4) 0.006(3) 0.013(4)
C17 0.023(3) 0.095(7) 0.037(4) -0.021(4) 0.004(3) -0.001(4)
C18 0.036(4) 0.071(6) 0.043(4) -0.019(4) 0.009(3) -0.023(4)
Cl19 0.0292(8) 0.0448(10) 0.0262(7) -0.0007(7) 0.0080(6) -0.0027(7)
Cl20 0.0330(8) 0.0324(9) 0.0408(9) 0.0049(7) 0.0007(7) -0.0051(7)
Cu21 0.0195(3) 0.0222(4) 0.0238(4) -0.0025(3) 0.0056(3) -0.0013(3)
N22 0.037(3) 0.022(3) 0.034(3) 0.000(2) 0.011(2) -0.001(2)
C23 0.038(4) 0.025(3) 0.027(3) -0.005(3) 0.005(3) -0.001(3)
C24 0.033(3) 0.020(3) 0.032(3) -0.005(3) 0.007(3) -0.003(3)
C25 0.028(3) 0.017(3) 0.027(3) 0.003(2) 0.005(2) 0.001(2)
N26 0.025(3) 0.024(3) 0.024(2) 0.003(2) 0.006(2) 0.003(2)
C27 0.029(3) 0.026(3) 0.023(3) -0.004(2) 0.004(2) -0.001(3)
C28 0.029(3) 0.031(3) 0.027(3) 0.001(3) 0.010(3) 0.000(3)
C29 0.026(3) 0.029(3) 0.038(4) 0.009(3) 0.008(3) 0.002(3)
C30 0.030(3) 0.024(3) 0.034(3) 0.004(3) 0.006(3) -0.001(3)
C31 0.047(4) 0.028(4) 0.035(4) -0.004(3) 0.015(3) 0.004(3)
C32 0.046(4) 0.029(4) 0.044(4) 0.005(3) 0.012(3) 0.009(3)
C33 0.034(3) 0.038(4) 0.024(3) -0.001(3) 0.007(3) 0.007(3)
N34 0.026(3) 0.025(3) 0.028(3) 0.000(2) 0.008(2) -0.002(2)
C35 0.029(3) 0.033(4) 0.047(4) -0.002(3) 0.010(3) -0.012(3)
C36 0.032(4) 0.066(6) 0.050(5) 0.002(4) 0.006(3) -0.019(4)
C37 0.024(3) 0.091(7) 0.039(4) 0.011(4) 0.009(3) 0.003(4)
C38 0.033(4) 0.054(5) 0.034(4) 0.003(3) 0.009(3) 0.010(3)
Cl39 0.0265(7) 0.0413(9) 0.0258(7) 0.0000(6) 0.0047(6) 0.0020(7)
Cl40 0.0352(8) 0.0263(8) 0.0433(9) 0.0055(7) 0.0138(7) 0.0010(7)

loop_
_atom_type_symbol
_atom_type_description
_atom_type_scat_dispersion_real
_atom_type_scat_dispersion_imag
_atom_type_scat_source
C C 0.0033 0.0016 'International Tables Vol C Tables 4.2.6.8 and 6.1.1.4'
H H 0.0000 0.0000 'International Tables Vol C Tables 4.2.6.8 and 6.1.1.4'
N N 0.0061 0.0033 'International Tables Vol C Tables 4.2.6.8 and 6.1.1.4'
Cu Cu 0.3201 1.2651 'International Tables Vol C Tables 4.2.6.8 and 6.1.1.4'
Cl Cl 0.1484 0.1585 'International Tables Vol C Tables 4.2.6.8 and 6.1.1.4'

loop_
_geom_angle_atom_site_label_1
_geom_angle_atom_site_label_2
_geom_angle_atom_site_label_3
_geom_angle
_geom_angle_site_symmetry_1
_geom_angle_site_symmetry_3
_geom_angle_publ_flag
N14 Cu1 N6 174.4(2) . . ?
N14 Cu1 N2 83.4(2) . . ?
N6 Cu1 N2 92.9(2) . . ?
N14 Cu1 Cl19 89.22(15) . . ?
N6 Cu1 Cl19 91.30(14) . . ?
N2 Cu1 Cl19 142.80(19) . . ?
N14 Cu1 Cl20 94.17(16) . . ?
N6 Cu1 Cl20 90.94(15) . . ?
N2 Cu1 Cl20 109.42(18) . . ?
Cl19 Cu1 Cl20 107.45(7) . . ?
C3 N2 C11 111.0(6) . . ?
C3 N2 Cu1 117.5(4) . . ?
C11 N2 Cu1 112.8(4) . . ?
N2 C3 C4 115.0(6) . . ?
C5 C4 C3 115.3(6) . . ?
N6 C5 C10 120.8(6) . . ?
N6 C5 C4 119.1(6) . . ?
C10 C5 C4 120.2(6) . . ?
C7 N6 C5 117.6(5) . . ?
C7 N6 Cu1 113.5(4) . . ?
C5 N6 Cu1 128.8(4) . . ?
N6 C7 C8 123.7(6) . . ?
C9 C8 C7 118.6(6) . . ?
C8 C9 C10 118.6(6) . . ?
C9 C10 C5 120.7(6) . . ?
N2 C11 C12 113.1(6) . . ?
C13 C12 C11 112.5(6) . . ?
N14 C13 C18 122.4(8) . . ?
N14 C13 C12 115.6(6) . . ?
C18 C13 C12 121.9(7) . . ?
C13 N14 C15 118.1(6) . . ?
C13 N14 Cu1 118.9(5) . . ?
C15 N14 Cu1 123.0(4) . . ?
N14 C15 C16 122.5(7) . . ?
C17 C16 C15 118.7(8) . . ?
C16 C17 C18 119.8(7) . . ?
C13 C18 C17 118.5(7) . . ?
N34 Cu21 N26 173.3(2) . . ?
N34 Cu21 N22 83.0(2) . . ?
N26 Cu21 N22 93.2(2) . . ?
N34 Cu21 Cl39 88.30(15) . . ?
N26 Cu21 Cl39 91.91(14) . . ?
N22 Cu21 Cl39 145.92(16) . . ?
N34 Cu21 Cl40 95.66(15) . . ?
N26 Cu21 Cl40 90.66(15) . . ?
N22 Cu21 Cl40 107.23(16) . . ?
Cl39 Cu21 Cl40 106.38(6) . . ?
C23 N22 C31 110.0(5) . . ?
C23 N22 Cu21 116.7(4) . . ?
C31 N22 Cu21 114.5(4) . . ?
N22 C23 C24 113.6(5) . . ?
C23 C24 C25 114.9(5) . . ?
N26 C25 C30 121.6(6) . . ?
N26 C25 C24 118.7(5) . . ?
C30 C25 C24 119.6(5) . . ?
C27 N26 C25 117.4(5) . . ?
C27 N26 Cu21 114.2(4) . . ?
C25 N26 Cu21 128.4(4) . . ?
N26 C27 C28 123.7(6) . . ?
C27 C28 C29 118.6(6) . . ?
C28 C29 C30 119.0(6) . . ?
C29 C30 C25 119.6(6) . . ?
N22 C31 C32 111.6(5) . . ?
C33 C32 C31 112.6(6) . . ?
N34 C33 C38 121.7(7) . . ?
N34 C33 C32 115.1(6) . . ?
C38 C33 C32 123.2(7) . . ?
C35 N34 C33 119.4(6) . . ?
C35 N34 Cu21 122.0(5) . . ?
C33 N34 Cu21 118.6(4) . . ?
N34 C35 C36 121.0(7) . . ?
C37 C36 C35 118.9(8) . . ?
C38 C37 C36 119.7(7) . . ?
C37 C38 C33 119.2(7) . . ?

loop_
_geom_bond_atom_site_label_1
_geom_bond_atom_site_label_2
_geom_bond_distance
_geom_bond_site_symmetry_2
_geom_bond_publ_flag
Cu1 N14 2.029(5) . ?
Cu1 N6 2.038(5) . ?
Cu1 N2 2.050(6) . ?
Cu1 Cl19 2.3823(16) . ?
Cu1 Cl20 2.4243(18) . ?
N2 C3 1.463(9) . ?
N2 C11 1.528(9) . ?
C3 C4 1.503(10) . ?
C4 C5 1.495(9) . ?
C5 N6 1.358(8) . ?
C5 C10 1.392(9) . ?
N6 C7 1.342(8) . ?
C7 C8 1.386(9) . ?
C8 C9 1.369(10) . ?
C9 C10 1.375(10) . ?
C11 C12 1.531(12) . ?
C12 C13 1.507(12) . ?
C13 N14 1.339(9) . ?
C13 C18 1.386(10) . ?
N14 C15 1.352(9) . ?
C15 C16 1.391(9) . ?
C16 C17 1.356(12) . ?
C17 C18 1.394(13) . ?
Cu21 N34 2.033(5) . ?
Cu21 N26 2.041(5) . ?
Cu21 N22 2.059(5) . ?
Cu21 Cl39 2.3705(16) . ?
Cu21 Cl40 2.4459(18) . ?
N22 C23 1.477(8) . ?
N22 C31 1.514(8) . ?
C23 C24 1.500(9) . ?
C24 C25 1.512(8) . ?
C25 N26 1.356(8) . ?
C25 C30 1.394(9) . ?
N26 C27 1.345(8) . ?
C27 C28 1.377(9) . ?
C28 C29 1.378(9) . ?
C29 C30 1.378(9) . ?
C31 C32 1.523(10) . ?
C32 C33 1.500(10) . ?
C33 N34 1.352(8) . ?
C33 C38 1.371(9) . ?
N34 C35 1.342(8) . ?
C35 C36 1.391(10) . ?
C36 C37 1.382(13) . ?
C37 C38 1.368(12) . ?

loop_
_geom_hbond_atom_site_label_D
_geom_hbond_atom_site_label_H
_geom_hbond_atom_site_label_A
_geom_hbond_distance_DH
_geom_hbond_distance_HA
_geom_hbond_distance_DA
_geom_hbond_angle_DHA
_geom_hbond_site_symmetry_A
N2 H2 Cl19 0.93 2.60 3.452(6) 153.1 4_565
N22 H22 Cl39 0.93 2.65 3.518(6) 155.8 4_575
